data_7106213
loop_
_publ_author_name
'Govindasamy Jayamurugan'
'Jean-Paul Gisselbrecht'
'Corinne Boudon'
'Franziska Schoenebeck'
'W. Bernd Schweizer'
'Bruno Bernet'
'Francois Diederich'

_publ_section_title
;
 Expanding the chemical space for push-pull chromophores by non-concerted
 [2+2] and [4+2] cycloadditions: access to a highly functionalized
 6,6-dicyanofulvene with an intense, low-energy charge-transfer band;
;
_journal_name_full Chem.Commun.
_journal_page_first 4520
_journal_paper_doi 10.1039/c1cc10247h
_journal_volume 47
_journal_year 2011
_chemical_compound_source 'LOC ETH Zurich'
_chemical_formula_moiety 'C27 H21 N7 '
_chemical_formula_sum 'C27 H21 N7'
_chemical_formula_weight 443.514
_chemical_name_systematic
;
?
;
_space_group_IT_number 61
_symmetry_cell_setting orthorhombic
_symmetry_space_group_name_Hall '-P 2ac 2ab'
_symmetry_space_group_name_H-M 'P b c a'
_atom_sites_solution_primary direct
_atom_sites_solution_secondary difmap
_audit_creation_method maXus
_cell_angle_alpha 90.00
_cell_angle_beta 90.00
_cell_angle_gamma 90.00
_cell_formula_units_Z 8
_cell_length_a 11.2924(4)
_cell_length_b 15.4265(7)
_cell_length_c 25.3239(11)
_cell_measurement_reflns_used 356500
_cell_measurement_temperature 100
_cell_measurement_theta_max 25.028
_cell_measurement_theta_min 2.910
_cell_volume 4411.5(3)
_computing_cell_refinement 'HKL Scalepack (Otwinowski & Minor 1997)'
_computing_data_collection KappaCCD
_computing_data_reduction 'Denzo and Scalepak (Otwinowski & Minor, 1997)'
_computing_structure_refinement 'SHELXL-97 (Sheldrick, 2008)'
_computing_structure_solution 'SHELXS-97 (Sheldrick, 2008)'
_diffrn_ambient_temperature 100
_diffrn_measured_fraction_theta_full 0.976
_diffrn_measured_fraction_theta_max 0.976
_diffrn_measurement_device KappaCCD
_diffrn_measurement_method CCD
_diffrn_orient_matrix_type X=UH
_diffrn_orient_matrix_UB_11 0.07604
_diffrn_orient_matrix_UB_12 0.00970
_diffrn_orient_matrix_UB_13 -0.04434
_diffrn_orient_matrix_UB_21 -0.01541
_diffrn_orient_matrix_UB_22 -0.05058
_diffrn_orient_matrix_UB_23 -0.03749
_diffrn_orient_matrix_UB_31 -0.01793
_diffrn_orient_matrix_UB_32 0.02431
_diffrn_orient_matrix_UB_33 -0.02543
_diffrn_radiation_source 'fine-focus sealed tube'
_diffrn_radiation_type ' MoK\a'
_diffrn_radiation_wavelength_id all
_diffrn_reflns_av_R_equivalents 0.093
_diffrn_reflns_limit_h_max 13
_diffrn_reflns_limit_h_min -13
_diffrn_reflns_limit_k_max 17
_diffrn_reflns_limit_k_min -18
_diffrn_reflns_limit_l_max 30
_diffrn_reflns_limit_l_min -30
_diffrn_reflns_number 7442
_diffrn_reflns_theta_full 25.03
_diffrn_reflns_theta_max 25.03
_diffrn_reflns_theta_min 3.92
_exptl_absorpt_coefficient_mu 0.084
_exptl_absorpt_correction_type none
_exptl_crystal_colour amber
_exptl_crystal_density_diffrn 1.336
_exptl_crystal_density_method 'not measured'
_exptl_crystal_description plate
_exptl_crystal_F_000 1856.0
_exptl_crystal_size_max .33
_exptl_crystal_size_mid .18
_exptl_crystal_size_min .03
_refine_diff_density_max 0.222
_refine_diff_density_min -0.264
_refine_diff_density_rms 0.059
_refine_ls_extinction_method none
_refine_ls_goodness_of_fit_ref 1.249
_refine_ls_hydrogen_treatment refall
_refine_ls_matrix_type full
_refine_ls_number_parameters 391
_refine_ls_number_reflns 3818
_refine_ls_number_restraints 0
_refine_ls_restrained_S_all 1.249
_refine_ls_R_factor_all 0.0925
_refine_ls_R_factor_gt 0.0699
_refine_ls_shift/su_max 0.026
_refine_ls_shift/su_mean 0.002
_refine_ls_structure_factor_coef Fsqd
_refine_ls_weighting_details 'calc w=1/[\s^2^(Fo^2^)+ (0.1000P)^2^+0.0000P] where P=(Fo^2^+2Fc^2^)/3'
_refine_ls_weighting_scheme calc
_refine_ls_wR_factor_gt 0.1766
_refine_ls_wR_factor_ref 0.1882
_reflns_number_gt 3026
_reflns_number_total 3818
_reflns_threshold_expression >2sigma(I)
_cod_data_source_file c1cc10247h.txt
_cod_data_source_block 5
_cod_original_sg_symbol_H-M 'P b c a '
_cod_original_formula_sum 'C27 H21 N7 '
_cod_database_code 7106213

loop_
_symmetry_equiv_pos_as_xyz
+X,+Y,+Z
-X,-Y,-Z
'-X+ 1/2,-Y,+Z+ 1/2'
'+X+ 1/2,+Y,-Z+ 1/2'
'+X+ 1/2,-Y+ 1/2,-Z'
'-X+ 1/2,+Y+ 1/2,+Z'
'-X,+Y+ 1/2,-Z+ 1/2'
'+X,-Y+ 1/2,+Z+ 1/2'

loop_
_atom_site_label
_atom_site_type_symbol
_atom_site_fract_x
_atom_site_fract_y
_atom_site_fract_z
_atom_site_U_iso_or_equiv
_atom_site_adp_type
_atom_site_occupancy
_atom_site_symmetry_multiplicity
_atom_site_calc_flag
_atom_site_refinement_flags
_atom_site_disorder_assembly
_atom_site_disorder_group
N12 N 0.1099(2) 0.21444(16) 0.14920(10) 0.0246(6) Uani 1 1 d . . .
N21 N 0.1009(3) 0.4547(2) 0.24343(11) 0.0441(8) Uani 1 1 d . . .
N25 N 0.2111(2) 0.61503(18) -0.10248(11) 0.0328(7) Uani 1 1 d . . .
N27 N 0.5101(2) 0.44471(16) -0.09506(10) 0.0281(6) Uani 1 1 d . . .
N29 N 0.2411(2) 0.38205(19) -0.18602(11) 0.0344(7) Uani 1 1 d . . .
N32 N -0.0062(2) 0.26986(18) -0.17103(11) 0.0347(7) Uani 1 1 d . . .
N34 N 0.0216(2) 0.13239(17) -0.02652(11) 0.0284(6) Uani 1 1 d . . .
C1 C 0.1640(2) 0.33734(18) 0.00539(11) 0.0213(6) Uani 1 1 d . . .
C2 C 0.2215(2) 0.42304(18) 0.02691(11) 0.0212(6) Uani 1 1 d . . .
C3 C 0.2806(2) 0.4775(2) -0.00296(11) 0.0232(7) Uani 1 1 d . . .
C4 C 0.2911(2) 0.46905(19) -0.06255(11) 0.0225(6) Uani 1 1 d . . .
C5 C 0.2187(2) 0.39364(19) -0.08509(11) 0.0226(6) Uani 1 1 d . . .
C6 C 0.1552(2) 0.33633(18) -0.05515(11) 0.0217(6) Uani 1 1 d . . .
C7 C 0.2437(2) 0.26517(18) 0.02441(12) 0.0216(6) Uani 1 1 d . . .
C8 C 0.2229(2) 0.21956(19) 0.06820(12) 0.0233(6) Uani 1 1 d . . .
C9 C 0.1177(2) 0.23816(18) 0.09978(11) 0.0228(6) Uani 1 1 d . . .
C10 C 0.0223(2) 0.28503(19) 0.07409(12) 0.0239(7) Uani 1 1 d . . .
C11 C 0.0431(2) 0.33003(18) 0.03011(12) 0.0230(6) Uani 1 1 d . . .
C13 C 0.2008(3) 0.1600(2) 0.17438(14) 0.0330(8) Uani 1 1 d . . .
C14 C 0.0087(3) 0.2398(2) 0.18286(13) 0.0307(7) Uani 1 1 d . . .
C15 C 0.2039(2) 0.44014(18) 0.08433(12) 0.0219(6) Uani 1 1 d . . .
C16 C 0.2737(3) 0.40312(19) 0.12341(12) 0.0261(7) Uani 1 1 d . . .
C17 C 0.2417(3) 0.4096(2) 0.17635(13) 0.0318(7) Uani 1 1 d . . .
C18 C 0.1390(3) 0.4541(2) 0.19197(13) 0.0315(7) Uani 1 1 d . . .
C19 C 0.0751(3) 0.4984(2) 0.15287(13) 0.0315(7) Uani 1 1 d . . .
C20 C 0.1065(3) 0.48962(19) 0.10040(12) 0.0265(7) Uani 1 1 d . . .
C22 C 0.1653(4) 0.4091(3) 0.28340(15) 0.0473(10) Uani 1 1 d . . .
C23 C 0.0091(3) 0.5156(3) 0.25935(16) 0.0502(10) Uani 1 1 d . . .
C24 C 0.2486(2) 0.5517(2) -0.08538(12) 0.0242(7) Uani 1 1 d . . .
C26 C 0.4170(2) 0.45721(18) -0.07919(11) 0.0214(6) Uani 1 1 d . . .
C28 C 0.2270(2) 0.38618(19) -0.14097(12) 0.0246(7) Uani 1 1 d . . .
C30 C 0.0805(2) 0.27103(19) -0.07680(11) 0.0224(6) Uani 1 1 d . . .
C31 C 0.0360(2) 0.27141(19) -0.12937(12) 0.0252(7) Uani 1 1 d . . .
C33 C 0.0487(2) 0.19572(19) -0.04804(12) 0.0224(6) Uani 1 1 d . . .
H3 H 0.317(3) 0.529(2) 0.0140(14) 0.036(9) Uiso 1 1 d . . .
H7 H 0.311(3) 0.258(2) 0.0066(13) 0.026(8) Uiso 1 1 d . . .
H8 H 0.279(3) 0.178(2) 0.0818(13) 0.023(8) Uiso 1 1 d . . .
H10 H -0.063(3) 0.289(2) 0.0902(13) 0.026(8) Uiso 1 1 d . . .
H11 H -0.013(3) 0.364(2) 0.0138(13) 0.023(8) Uiso 1 1 d . . .
H13A H 0.277(3) 0.185(2) 0.1703(13) 0.031(9) Uiso 1 1 d . . .
H13B H 0.211(4) 0.097(4) 0.153(2) 0.083(15) Uiso 1 1 d . . .
H13C H 0.182(4) 0.155(3) 0.213(2) 0.065(13) Uiso 1 1 d . . .
H14A H -0.027(3) 0.293(3) 0.1724(16) 0.044(10) Uiso 1 1 d . . .
H14B H 0.037(4) 0.239(3) 0.222(2) 0.064(12) Uiso 1 1 d . . .
H14C H -0.058(3) 0.195(2) 0.1772(14) 0.041(9) Uiso 1 1 d . . .
H16 H 0.347(3) 0.370(2) 0.1128(14) 0.034(9) Uiso 1 1 d . . .
H17 H 0.291(3) 0.378(2) 0.2019(15) 0.037(9) Uiso 1 1 d . . .
H19 H 0.000(3) 0.532(2) 0.1640(15) 0.041(9) Uiso 1 1 d . . .
H20 H 0.059(3) 0.521(2) 0.0711(16) 0.047(10) Uiso 1 1 d . . .
H22A H 0.249(4) 0.425(3) 0.2882(17) 0.059(12) Uiso 1 1 d . . .
H22B H 0.204(3) 0.354(3) 0.2728(14) 0.031(9) Uiso 1 1 d . . .
H22C H 0.108(6) 0.419(4) 0.322(3) 0.13(2) Uiso 1 1 d . . .
H23A H -0.070(4) 0.503(3) 0.2404(18) 0.065(13) Uiso 1 1 d . . .
H23B H 0.036(3) 0.581(3) 0.2538(16) 0.052(11) Uiso 1 1 d . . .
H23C H -0.005(4) 0.510(3) 0.299(2) 0.063(12) Uiso 1 1 d . . .

loop_
_atom_site_aniso_label
_atom_site_aniso_U_11
_atom_site_aniso_U_22
_atom_site_aniso_U_33
_atom_site_aniso_U_23
_atom_site_aniso_U_13
_atom_site_aniso_U_12
N12 0.0260(12) 0.0226(13) 0.0251(14) 0.0010(10) 0.0002(10) -0.0062(10)
N21 0.0585(19) 0.0489(19) 0.0249(15) -0.0027(13) 0.0054(13) -0.0049(15)
N25 0.0273(13) 0.0321(17) 0.0391(16) 0.0033(13) 0.0032(11) 0.0031(11)
N27 0.0298(14) 0.0264(15) 0.0280(14) -0.0002(11) 0.0007(11) 0.0015(10)
N29 0.0317(14) 0.0430(18) 0.0284(16) 0.0014(12) 0.0036(11) -0.0025(12)
N32 0.0326(14) 0.0385(17) 0.0330(17) -0.0014(12) -0.0022(12) -0.0019(12)
N34 0.0294(13) 0.0246(15) 0.0310(15) -0.0002(12) -0.0014(11) -0.0020(10)
C1 0.0221(13) 0.0207(16) 0.0212(15) -0.0010(12) 0.0009(11) -0.0004(11)
C2 0.0192(13) 0.0187(15) 0.0258(16) -0.0015(11) -0.0015(11) 0.0039(11)
C3 0.0221(14) 0.0246(17) 0.0230(16) -0.0043(12) 0.0020(11) -0.0004(12)
C4 0.0222(14) 0.0234(16) 0.0219(15) 0.0012(12) 0.0019(11) 0.0004(11)
C5 0.0232(14) 0.0221(16) 0.0226(15) -0.0008(12) 0.0002(11) 0.0006(11)
C6 0.0213(13) 0.0187(15) 0.0250(15) -0.0016(12) 0.0016(11) 0.0044(11)
C7 0.0202(14) 0.0191(16) 0.0255(15) -0.0037(12) 0.0004(12) -0.0002(11)
C8 0.0234(14) 0.0200(16) 0.0263(16) -0.0024(12) -0.0047(12) -0.0006(12)
C9 0.0242(14) 0.0173(15) 0.0267(17) -0.0019(12) 0.0013(12) -0.0044(11)
C10 0.0229(15) 0.0224(16) 0.0264(16) -0.0026(12) 0.0033(12) -0.0008(11)
C11 0.0214(14) 0.0193(16) 0.0282(16) 0.0004(12) -0.0015(12) 0.0000(12)
C13 0.0277(17) 0.044(2) 0.0269(18) 0.0085(15) -0.0030(13) -0.0034(15)
C14 0.0301(16) 0.038(2) 0.0242(18) 0.0023(14) 0.0054(13) -0.0016(15)
C15 0.0248(14) 0.0163(15) 0.0247(16) -0.0012(11) 0.0010(11) -0.0036(11)
C16 0.0290(16) 0.0183(16) 0.0308(17) -0.0034(12) -0.0027(13) -0.0031(12)
C17 0.0457(18) 0.0227(17) 0.0269(17) -0.0014(13) -0.0100(14) -0.0046(14)
C18 0.0434(18) 0.0256(17) 0.0256(17) -0.0047(13) 0.0075(13) -0.0095(14)
C19 0.0322(16) 0.0311(18) 0.0313(18) -0.0067(14) 0.0039(14) -0.0041(14)
C20 0.0304(16) 0.0241(17) 0.0249(17) -0.0029(13) 0.0017(13) -0.0009(12)
C22 0.057(2) 0.053(3) 0.032(2) -0.0019(18) -0.0026(17) -0.016(2)
C23 0.046(2) 0.072(3) 0.032(2) -0.0166(19) 0.0101(17) -0.011(2)
C24 0.0206(14) 0.0241(17) 0.0279(16) 0.0001(12) 0.0033(12) -0.0002(12)
C26 0.0259(15) 0.0162(15) 0.0221(15) -0.0015(11) -0.0002(12) -0.0008(11)
C28 0.0209(14) 0.0229(16) 0.0301(18) 0.0006(12) 0.0001(12) -0.0013(12)
C30 0.0237(14) 0.0204(16) 0.0232(15) -0.0009(12) 0.0010(11) 0.0017(11)
C31 0.0223(14) 0.0239(17) 0.0293(18) -0.0029(13) 0.0010(13) -0.0017(11)
C33 0.0201(13) 0.0214(16) 0.0257(16) -0.0042(13) -0.0028(11) 0.0000(12)

loop_
_atom_type_symbol
_atom_type_description
_atom_type_scat_dispersion_real
_atom_type_scat_dispersion_imag
_atom_type_scat_source
C C 0.0033 0.0016 'International Tables Vol C Tables 4.2.6.8 and 6.1.1.4'
H H 0.0000 0.0000 'International Tables Vol C Tables 4.2.6.8 and 6.1.1.4'
N N 0.0061 0.0033 'International Tables Vol C Tables 4.2.6.8 and 6.1.1.4'

loop_
_diffrn_radiation_wavelength
0.71073

loop_
_geom_angle_atom_site_label_1
_geom_angle_atom_site_label_2
_geom_angle_atom_site_label_3
_geom_angle
_geom_angle_site_symmetry_1
_geom_angle_site_symmetry_3
_geom_angle_publ_flag
C9 N12 C13 121.9(3) . . ?
C9 N12 C14 122.0(3) . . ?
C13 N12 C14 116.1(3) . . ?
C18 N21 C22 120.6(3) . . ?
C18 N21 C23 119.4(3) . . ?
C22 N21 C23 118.9(3) . . ?
C11 C1 C7 110.6(2) . . ?
C11 C1 C6 110.8(2) . . ?
C7 C1 C6 110.5(2) . . ?
C11 C1 C2 107.1(2) . . ?
C7 C1 C2 105.3(2) . . ?
C6 C1 C2 112.4(2) . . ?
C3 C2 C15 121.1(3) . . ?
C3 C2 C1 123.3(3) . . ?
C15 C2 C1 115.6(2) . . ?
C2 C3 C4 123.8(3) . . ?
C24 C4 C26 107.7(2) . . ?
C24 C4 C3 106.8(2) . . ?
C26 C4 C3 111.4(2) . . ?
C24 C4 C5 109.6(2) . . ?
C26 C4 C5 108.0(2) . . ?
C3 C4 C5 113.2(2) . . ?
C6 C5 C28 122.2(3) . . ?
C6 C5 C4 124.3(3) . . ?
C28 C5 C4 113.4(2) . . ?
C5 C6 C30 123.7(3) . . ?
C5 C6 C1 120.8(3) . . ?
C30 C6 C1 115.5(2) . . ?
C8 C7 C1 123.3(3) . . ?
C7 C8 C9 119.6(3) . . ?
N12 C9 C10 121.3(3) . . ?
N12 C9 C8 121.6(3) . . ?
C10 C9 C8 117.1(3) . . ?
C11 C10 C9 120.2(3) . . ?
C10 C11 C1 123.1(3) . . ?
C16 C15 C20 117.6(3) . . ?
C16 C15 C2 123.2(3) . . ?
C20 C15 C2 119.0(3) . . ?
C15 C16 C17 120.7(3) . . ?
C16 C17 C18 121.4(3) . . ?
N21 C18 C17 122.0(3) . . ?
N21 C18 C19 120.4(3) . . ?
C17 C18 C19 117.6(3) . . ?
C20 C19 C18 120.0(3) . . ?
C19 C20 C15 122.3(3) . . ?
N25 C24 C4 177.2(3) . . ?
N27 C26 C4 174.9(3) . . ?
N29 C28 C5 175.5(3) . . ?
C33 C30 C31 113.3(2) . . ?
C33 C30 C6 122.1(3) . . ?
C31 C30 C6 124.5(3) . . ?
N32 C31 C30 176.1(3) . . ?
N34 C33 C30 177.1(3) . . ?
C2 C3 H3 118(2) . . ?
C4 C3 H3 118(2) . . ?
C8 C7 H7 120(2) . . ?
C1 C7 H7 116(2) . . ?
C7 C8 H8 122.0(18) . . ?
C9 C8 H8 118.1(19) . . ?
C11 C10 H10 117.2(17) . . ?
C9 C10 H10 122.5(18) . . ?
C10 C11 H11 123.1(19) . . ?
C1 C11 H11 113.5(19) . . ?
N12 C13 H13A 111(2) . . ?
N12 C13 H13B 111(3) . . ?
H13A C13 H13B 102(3) . . ?
N12 C13 H13C 109(2) . . ?
H13A C13 H13C 109(3) . . ?
H13B C13 H13C 115(4) . . ?
N12 C14 H14A 113(2) . . ?
N12 C14 H14B 108(2) . . ?
H14A C14 H14B 114(3) . . ?
N12 C14 H14C 108(2) . . ?
H14A C14 H14C 103(3) . . ?
H14B C14 H14C 110(3) . . ?
C15 C16 H16 119(2) . . ?
C17 C16 H16 120(2) . . ?
C16 C17 H17 117(2) . . ?
C18 C17 H17 122(2) . . ?
C20 C19 H19 121(2) . . ?
C18 C19 H19 118(2) . . ?
C19 C20 H20 121(2) . . ?
C15 C20 H20 117(2) . . ?
N21 C22 H22A 117(3) . . ?
N21 C22 H22B 117(2) . . ?
H22A C22 H22B 79(3) . . ?
N21 C22 H22C 104(3) . . ?
H22A C22 H22C 113(4) . . ?
H22B C22 H22C 125(4) . . ?
N21 C23 H23A 111(2) . . ?
N21 C23 H23B 112(2) . . ?
H23A C23 H23B 111(3) . . ?
N21 C23 H23C 109(2) . . ?
H23A C23 H23C 108(4) . . ?
H23B C23 H23C 105(3) . . ?

loop_
_geom_bond_atom_site_label_1
_geom_bond_atom_site_label_2
_geom_bond_distance
_geom_bond_site_symmetry_2
_geom_bond_publ_flag
N12 C9 1.307(4) . ?
N12 C13 1.471(4) . ?
N12 C14 1.479(4) . ?
N21 C18 1.372(4) . ?
N21 C22 1.431(5) . ?
N21 C23 1.456(5) . ?
N25 C24 1.149(4) . ?
N27 C26 1.142(4) . ?
N29 C28 1.154(4) . ?
N32 C31 1.158(4) . ?
N34 C33 1.160(4) . ?
C1 C11 1.506(4) . ?
C1 C7 1.510(4) . ?
C1 C6 1.536(4) . ?
C1 C2 1.570(4) . ?
C2 C3 1.313(4) . ?
C2 C15 1.491(4) . ?
C3 C4 1.519(4) . ?
C4 C24 1.481(4) . ?
C4 C26 1.493(4) . ?
C4 C5 1.532(4) . ?
C5 C6 1.368(4) . ?
C5 C28 1.423(4) . ?
C6 C30 1.424(4) . ?
C7 C8 1.334(4) . ?
C8 C9 1.461(4) . ?
C9 C10 1.451(4) . ?
C10 C11 1.333(4) . ?
C15 C16 1.388(4) . ?
C15 C20 1.399(4) . ?
C16 C17 1.392(5) . ?
C17 C18 1.404(5) . ?
C18 C19 1.403(5) . ?
C19 C20 1.382(4) . ?
C30 C33 1.417(4) . ?
C30 C31 1.423(4) . ?
C3 H3 0.99(4) . ?
C7 H7 0.89(3) . ?
C8 H8 0.97(3) . ?
C10 H10 1.04(3) . ?
C11 H11 0.92(3) . ?
C13 H13A 0.95(3) . ?
C13 H13B 1.11(5) . ?
C13 H13C 1.01(5) . ?
C14 H14A 0.96(4) . ?
C14 H14B 1.05(5) . ?
C14 H14C 1.03(4) . ?
C16 H16 1.01(3) . ?
C17 H17 0.99(4) . ?
C19 H19 1.04(4) . ?
C20 H20 1.04(4) . ?
C22 H22A 0.98(5) . ?
C22 H22B 0.99(4) . ?
C22 H22C 1.18(7) . ?
C23 H23A 1.03(5) . ?
C23 H23B 1.07(4) . ?
C23 H23C 1.02(5) . ?

loop_
_geom_torsion_atom_site_label_1
_geom_torsion_atom_site_label_2
_geom_torsion_atom_site_label_3
_geom_torsion_atom_site_label_4
_geom_torsion
_geom_torsion_site_symmetry_1
_geom_torsion_site_symmetry_2
_geom_torsion_site_symmetry_3
_geom_torsion_site_symmetry_4
_geom_torsion_publ_flag
C11 C1 C2 C3 -137.3(3) . . . . ?
C7 C1 C2 C3 104.9(3) . . . . ?
C6 C1 C2 C3 -15.4(4) . . . . ?
C11 C1 C2 C15 42.1(3) . . . . ?
C7 C1 C2 C15 -75.7(3) . . . . ?
C6 C1 C2 C15 164.0(2) . . . . ?
C15 C2 C3 C4 -173.4(2) . . . . ?
C1 C2 C3 C4 6.0(4) . . . . ?
C2 C3 C4 C24 124.5(3) . . . . ?
C2 C3 C4 C26 -118.2(3) . . . . ?
C2 C3 C4 C5 3.8(4) . . . . ?
C24 C4 C5 C6 -122.1(3) . . . . ?
C26 C4 C5 C6 120.8(3) . . . . ?
C3 C4 C5 C6 -3.0(4) . . . . ?
C24 C4 C5 C28 60.1(3) . . . . ?
C26 C4 C5 C28 -57.0(3) . . . . ?
C3 C4 C5 C28 179.2(2) . . . . ?
C28 C5 C6 C30 -7.9(4) . . . . ?
C4 C5 C6 C30 174.6(3) . . . . ?
C28 C5 C6 C1 170.2(3) . . . . ?
C4 C5 C6 C1 -7.4(4) . . . . ?
C11 C1 C6 C5 135.5(3) . . . . ?
C7 C1 C6 C5 -101.6(3) . . . . ?
C2 C1 C6 C5 15.7(4) . . . . ?
C11 C1 C6 C30 -46.4(3) . . . . ?
C7 C1 C6 C30 76.6(3) . . . . ?
C2 C1 C6 C30 -166.1(2) . . . . ?
C11 C1 C7 C8 -19.4(4) . . . . ?
C6 C1 C7 C8 -142.4(3) . . . . ?
C2 C1 C7 C8 95.9(3) . . . . ?
C1 C7 C8 C9 0.8(4) . . . . ?
C13 N12 C9 C10 174.2(3) . . . . ?
C14 N12 C9 C10 -5.0(4) . . . . ?
C13 N12 C9 C8 -6.4(4) . . . . ?
C14 N12 C9 C8 174.4(3) . . . . ?
C7 C8 C9 N12 -160.1(3) . . . . ?
C7 C8 C9 C10 19.2(4) . . . . ?
N12 C9 C10 C11 160.5(3) . . . . ?
C8 C9 C10 C11 -18.8(4) . . . . ?
C9 C10 C11 C1 -1.7(4) . . . . ?
C7 C1 C11 C10 19.8(4) . . . . ?
C6 C1 C11 C10 142.7(3) . . . . ?
C2 C1 C11 C10 -94.4(3) . . . . ?
C3 C2 C15 C16 -98.3(4) . . . . ?
C1 C2 C15 C16 82.3(3) . . . . ?
C3 C2 C15 C20 87.5(3) . . . . ?
C1 C2 C15 C20 -91.9(3) . . . . ?
C20 C15 C16 C17 5.0(4) . . . . ?
C2 C15 C16 C17 -169.3(3) . . . . ?
C15 C16 C17 C18 -0.6(5) . . . . ?
C22 N21 C18 C17 -0.1(5) . . . . ?
C23 N21 C18 C17 167.5(3) . . . . ?
C22 N21 C18 C19 179.5(3) . . . . ?
C23 N21 C18 C19 -12.8(5) . . . . ?
C16 C17 C18 N21 174.3(3) . . . . ?
C16 C17 C18 C19 -5.4(4) . . . . ?
N21 C18 C19 C20 -172.8(3) . . . . ?
C17 C18 C19 C20 6.8(5) . . . . ?
C18 C19 C20 C15 -2.4(5) . . . . ?
C16 C15 C20 C19 -3.6(4) . . . . ?
C2 C15 C20 C19 171.0(3) . . . . ?
C26 C4 C24 N25 170(7) . . . . ?
C3 C4 C24 N25 -70(7) . . . . ?
C5 C4 C24 N25 53(7) . . . . ?
C24 C4 C26 N27 -93(4) . . . . ?
C3 C4 C26 N27 150(3) . . . . ?
C5 C4 C26 N27 26(4) . . . . ?
C6 C5 C28 N29 -144(4) . . . . ?
C4 C5 C28 N29 34(4) . . . . ?
C5 C6 C30 C33 157.8(3) . . . . ?
C1 C6 C30 C33 -20.3(4) . . . . ?
C5 C6 C30 C31 -18.5(4) . . . . ?
C1 C6 C30 C31 163.4(3) . . . . ?
C33 C30 C31 N32 42(5) . . . . ?
C6 C30 C31 N32 -142(5) . . . . ?
C31 C30 C33 N34 18(6) . . . . ?
C6 C30 C33 N34 -159(6) . . . . ?

loop_
_cod_related_entry_id
_cod_related_entry_database
_cod_related_entry_code
1 ChemSpider 30653267
